data_4081545
loop_
_publ_author_name
'Dietz, Christina'
'Jouikov, Viatcheslav'
'Jurkschat, Klaus'

_publ_section_title
;
 Diastereoselectiveortho-Metalation of a Chiral Ferrocenylphosphonic
 Diamide and Its Organotin Derivatives
;
_journal_issue 20
_journal_name_full Organometallics
_journal_page_first 5906
_journal_paper_doi 10.1021/om4004797
_journal_volume 32
_journal_year 2013
_chemical_absolute_configuration ad
_chemical_formula_moiety 'C31 H34 F3 Fe N2 O4 P S Sn, 0.5(C2 H3 N)'
_chemical_formula_sum 'C32 H35.5 F3 Fe N2.5 O4 P S Sn'
_chemical_formula_weight 813.70
_chemical_name_systematic
; 
(3aR,7aR)-[(RFc)-(2-Triflatodiphenylstannyl)ferrocenyl]-
(3a,4,5,6,7,7a-octahydro-1,3-dimethyl-1,3,2-benzodiaza-phosphol)-2-oxid 
;
_space_group_IT_number 4
_symmetry_cell_setting monoclinic
_symmetry_space_group_name_Hall 'P 2yb'
_symmetry_space_group_name_H-M 'P 1 21 1'
_atom_sites_solution_hydrogens geom
_atom_sites_solution_primary direct
_atom_sites_solution_secondary difmap
_audit_creation_method SHELXL-97
_cell_angle_alpha 90.00
_cell_angle_beta 109.561(3)
_cell_angle_gamma 90.00
_cell_formula_units_Z 4
_cell_length_a 9.0709(3)
_cell_length_b 33.8535(9)
_cell_length_c 11.5733(3)
_cell_measurement_reflns_used 23826
_cell_measurement_temperature 173(2)
_cell_measurement_theta_max 29.2239
_cell_measurement_theta_min 2.2171
_cell_volume 3348.83(18)
_computing_cell_refinement 'CrysAlisPro, Oxford Diffraction Ltd., Version 1.171.33.55''
_computing_data_collection 'CrysAlisPro, Oxford Diffraction Ltd., Version 1.171.33.55''
_computing_data_reduction 'CrysAlisPro, Oxford Diffraction Ltd., Version 1.171.33.55''
_computing_molecular_graphics 'SHELXP-97 (Sheldrick, 1997)'
_computing_publication_material 'enCIFer Version 1.4'
_computing_structure_refinement 'SHELXL-97 (Sheldrick, 1997)'
_computing_structure_solution 'SHELXS-97 (Sheldrick, 1990)'
_diffrn_ambient_temperature 173(2)
_diffrn_measured_fraction_theta_full 1.000
_diffrn_measured_fraction_theta_max 1.000
_diffrn_measurement_device 'XcaliburS CCD Diffractometer'
_diffrn_measurement_method '\w und \y scan'
_diffrn_radiation_monochromator graphite
_diffrn_radiation_source 'fine-focus sealed tube'
_diffrn_radiation_type MoK\a
_diffrn_radiation_wavelength 0.71073
_diffrn_reflns_av_R_equivalents 0.0412
_diffrn_reflns_av_sigmaI/netI 0.0492
_diffrn_reflns_limit_h_max 10
_diffrn_reflns_limit_h_min -10
_diffrn_reflns_limit_k_max 41
_diffrn_reflns_limit_k_min -41
_diffrn_reflns_limit_l_max 14
_diffrn_reflns_limit_l_min -14
_diffrn_reflns_number 37861
_diffrn_reflns_theta_full 25.50
_diffrn_reflns_theta_max 25.50
_diffrn_reflns_theta_min 2.22
_exptl_absorpt_coefficient_mu 1.346
_exptl_absorpt_correction_T_max 1.00000
_exptl_absorpt_correction_T_min 0.73866
_exptl_absorpt_correction_type multi-scan
_exptl_absorpt_process_details
;
CrysAlisPro, Oxford Diffraction Ltd.,
Version 1.171.33.55 (release 05-01-2010 CrysAlis171 .NET)
(compiled Jan  5 2010,16:28:46)
Empirical absorption correction using spherical harmonics,
 implemented in SCALE3 ABSPACK scaling algorithm.
;
_exptl_crystal_colour orange
_exptl_crystal_density_diffrn 1.614
_exptl_crystal_density_method 'not measured'
_exptl_crystal_description plate
_exptl_crystal_F_000 1644
_exptl_crystal_size_max 0.50
_exptl_crystal_size_mid 0.42
_exptl_crystal_size_min 0.20
_refine_diff_density_max 0.779
_refine_diff_density_min -0.885
_refine_diff_density_rms 0.080
_refine_ls_abs_structure_details 'Flack H D (1983), Acta Cryst. A39, 876-881'
_refine_ls_abs_structure_Flack 0.012(14)
_refine_ls_extinction_method none
_refine_ls_goodness_of_fit_ref 0.847
_refine_ls_hydrogen_treatment constr
_refine_ls_matrix_type full
_refine_ls_number_parameters 825
_refine_ls_number_reflns 12449
_refine_ls_number_restraints 1
_refine_ls_restrained_S_all 0.847
_refine_ls_R_factor_all 0.0424
_refine_ls_R_factor_gt 0.0377
_refine_ls_shift/su_max 0.006
_refine_ls_shift/su_mean 0.000
_refine_ls_structure_factor_coef Fsqd
_refine_ls_weighting_details 'calc w=1/[\s^2^(Fo^2^)+(0.0834P)^2^+0.0000P] where P=(Fo^2^+2Fc^2^)/3'
_refine_ls_weighting_scheme calc
_refine_ls_wR_factor_gt 0.0945
_refine_ls_wR_factor_ref 0.0964
_reflns_number_gt 11514
_reflns_number_total 12449
_reflns_threshold_expression >2sigma(I)
_cod_data_source_file om4004797_si_002.cif
_cod_data_source_block compound(R,R,Rp)-7_0.5MeCN
_cod_original_cell_volume 3348.83(17)
_cod_original_sg_symbol_H-M 'P 21'
_cod_original_formula_sum 'C32 H35.50 F3 Fe N2.50 O4 P S Sn'
_cod_database_code 4081545

loop_
_symmetry_equiv_pos_as_xyz
'x, y, z'
'-x, y+1/2, -z'

loop_
_atom_site_label
_atom_site_type_symbol
_atom_site_fract_x
_atom_site_fract_y
_atom_site_fract_z
_atom_site_U_iso_or_equiv
_atom_site_adp_type
_atom_site_occupancy
_atom_site_symmetry_multiplicity
_atom_site_calc_flag
_atom_site_refinement_flags
Sn1 Sn 0.35172(4) 0.109395(9) 0.26718(3) 0.01584(8) Uani 1 1 d .
Sn2 Sn 0.36288(4) 0.339810(9) 0.61340(3) 0.01483(8) Uani 1 1 d .
P1 P 0.68925(15) 0.14677(4) 0.41781(12) 0.0171(3) Uani 1 1 d .
P2 P 0.48566(15) 0.39514(4) 0.85475(13) 0.0178(3) Uani 1 1 d .
O1 O 0.5172(4) 0.14881(10) 0.4002(3) 0.0203(8) Uani 1 1 d .
O2 O 0.4055(4) 0.35647(10) 0.8062(3) 0.0181(7) Uani 1 1 d .
N1 N 0.7791(5) 0.18859(13) 0.4157(4) 0.0214(10) Uani 1 1 d .
N2 N 0.7988(5) 0.13319(12) 0.5564(4) 0.0190(9) Uani 1 1 d .
N3 N 0.3921(6) 0.42483(13) 0.9182(4) 0.0242(10) Uani 1 1 d .
N4 N 0.6450(5) 0.39087(14) 0.9745(4) 0.0220(10) Uani 1 1 d .
S100 S 0.18573(16) 0.04839(4) 0.00580(13) 0.0223(3) Uani 1 1 d .
O11 O 0.1886(5) 0.06952(13) 0.1169(4) 0.0315(10) Uani 1 1 d .
O12 O 0.1860(7) 0.07286(17) -0.0928(5) 0.0582(15) Uani 1 1 d .
O13 O 0.2860(5) 0.01516(13) 0.0319(5) 0.0478(13) Uani 1 1 d .
C100 C -0.0061(8) 0.0257(2) -0.0422(7) 0.0428(17) Uani 1 1 d .
F11 F -0.0276(6) 0.00472(16) 0.0428(5) 0.0808(18) Uani 1 1 d .
F12 F -0.1166(5) 0.05458(18) -0.0716(5) 0.0780(17) Uani 1 1 d .
F13 F -0.0274(5) 0.00462(15) -0.1420(4) 0.0634(14) Uani 1 1 d .
S200 S 0.36947(15) 0.32859(4) 0.30242(12) 0.0212(3) Uani 1 1 d .
O21 O 0.3222(4) 0.33409(12) 0.4096(3) 0.0238(8) Uani 1 1 d .
O22 O 0.4837(4) 0.35624(13) 0.2932(4) 0.0339(10) Uani 1 1 d .
O23 O 0.3891(5) 0.28817(13) 0.2771(4) 0.0363(10) Uani 1 1 d .
C200 C 0.1926(6) 0.34454(17) 0.1807(5) 0.0257(12) Uani 1 1 d .
F21 F 0.0700(4) 0.32352(11) 0.1830(3) 0.0411(9) Uani 1 1 d .
F22 F 0.1629(4) 0.38224(10) 0.1925(4) 0.0430(9) Uani 1 1 d .
F23 F 0.2073(4) 0.33975(13) 0.0719(3) 0.0453(9) Uani 1 1 d .
Fe1 Fe 0.65676(8) 0.11691(2) 0.12310(7) 0.01928(17) Uani 1 1 d .
Fe2 Fe 0.39183(11) 0.44645(2) 0.58124(8) 0.0313(2) Uani 1 1 d .
C1 C 0.5588(6) 0.09019(15) 0.2381(5) 0.0164(10) Uani 1 1 d .
C2 C 0.6973(5) 0.11249(16) 0.3051(4) 0.0175(10) Uani 1 1 d .
C3 C 0.8258(6) 0.09651(16) 0.2772(5) 0.0233(12) Uani 1 1 d .
H3 H 0.9289 0.1052 0.3084 0.028 Uiso 1 1 calc R
C4 C 0.7690(6) 0.06489(17) 0.1929(5) 0.0264(12) Uani 1 1 d .
H4 H 0.8290 0.0492 0.1596 0.032 Uiso 1 1 calc R
C5 C 0.6054(6) 0.06128(16) 0.1683(5) 0.0208(11) Uani 1 1 d .
H5 H 0.5398 0.0431 0.1154 0.025 Uiso 1 1 calc R
C6 C 0.5442(7) 0.16729(17) 0.0423(6) 0.0291(13) Uani 1 1 d .
H6 H 0.4816 0.1832 0.0724 0.035 Uiso 1 1 calc R
C7 C 0.7059(8) 0.17127(19) 0.0680(6) 0.0368(16) Uani 1 1 d .
H7 H 0.7689 0.1906 0.1175 0.044 Uiso 1 1 calc R
C8 C 0.7573(7) 0.1412(2) 0.0068(6) 0.0374(16) Uani 1 1 d .
H8 H 0.8599 0.1372 0.0098 0.045 Uiso 1 1 calc R
C9 C 0.6265(7) 0.1181(2) -0.0602(5) 0.0347(15) Uani 1 1 d .
H9 H 0.6270 0.0963 -0.1091 0.042 Uiso 1 1 calc R
C10 C 0.4937(6) 0.13472(18) -0.0380(5) 0.0267(13) Uani 1 1 d .
H10 H 0.3913 0.1257 -0.0707 0.032 Uiso 1 1 calc R
C11 C 0.8930(6) 0.19670(15) 0.5401(5) 0.0180(10) Uani 1 1 d .
H11 H 0.8366 0.2087 0.5902 0.022 Uiso 1 1 calc R
C12 C 0.9465(5) 0.15590(14) 0.5899(5) 0.0150(10) Uani 1 1 d .
H12 H 1.0133 0.1449 0.5466 0.018 Uiso 1 1 calc R
C13 C 1.0387(6) 0.15829(16) 0.7254(5) 0.0224(11) Uani 1 1 d .
H13A H 1.0736 0.1322 0.7575 0.027 Uiso 1 1 calc R
H13B H 0.9737 0.1690 0.7696 0.027 Uiso 1 1 calc R
C14 C 1.1795(6) 0.18521(16) 0.7415(5) 0.0247(12) Uani 1 1 d .
H14A H 1.2488 0.1729 0.7040 0.030 Uiso 1 1 calc R
H14B H 1.2369 0.1884 0.8282 0.030 Uiso 1 1 calc R
C15 C 1.1296(6) 0.22624(16) 0.6831(5) 0.0224(11) Uani 1 1 d .
H15A H 1.0699 0.2398 0.7265 0.027 Uiso 1 1 calc R
H15B H 1.2221 0.2419 0.6910 0.027 Uiso 1 1 calc R
C16 C 1.0299(6) 0.22268(16) 0.5465(5) 0.0220(11) Uani 1 1 d .
H16A H 0.9940 0.2485 0.5124 0.026 Uiso 1 1 calc R
H16B H 1.0908 0.2110 0.5005 0.026 Uiso 1 1 calc R
C17 C 0.6949(7) 0.22292(18) 0.3446(6) 0.0309(14) Uani 1 1 d .
H17A H 0.6510 0.2384 0.3946 0.046 Uiso 1 1 calc R
H17B H 0.6126 0.2138 0.2732 0.046 Uiso 1 1 calc R
H17C H 0.7666 0.2389 0.3197 0.046 Uiso 1 1 calc R
C18 C 0.8057(7) 0.09168(16) 0.5939(6) 0.0281(13) Uani 1 1 d .
H18A H 0.8801 0.0779 0.5662 0.042 Uiso 1 1 calc R
H18B H 0.7043 0.0799 0.5583 0.042 Uiso 1 1 calc R
H18C H 0.8371 0.0901 0.6816 0.042 Uiso 1 1 calc R
C21 C 0.2868(6) 0.08166(15) 0.4071(5) 0.0210(11) Uani 1 1 d .
C22 C 0.3347(8) 0.09793(18) 0.5244(6) 0.0335(14) Uani 1 1 d .
H22 H 0.4000 0.1199 0.5413 0.040 Uiso 1 1 calc R
C23 C 0.2869(9) 0.08198(19) 0.6162(7) 0.0420(17) Uani 1 1 d .
H23 H 0.3183 0.0937 0.6933 0.050 Uiso 1 1 calc R
C24 C 0.1943(7) 0.0492(2) 0.5946(7) 0.0392(16) Uani 1 1 d .
H24 H 0.1634 0.0385 0.6569 0.047 Uiso 1 1 calc R
C25 C 0.1465(7) 0.03212(18) 0.4800(7) 0.0371(16) Uani 1 1 d .
H25 H 0.0838 0.0097 0.4654 0.044 Uiso 1 1 calc R
C26 C 0.1914(6) 0.04814(18) 0.3851(6) 0.0281(13) Uani 1 1 d .
H26 H 0.1578 0.0365 0.3078 0.034 Uiso 1 1 calc R
C31 C 0.2184(6) 0.15995(16) 0.1890(5) 0.0188(11) Uani 1 1 d .
C32 C 0.1867(7) 0.18651(18) 0.2697(5) 0.0289(13) Uani 1 1 d .
H32 H 0.2217 0.1811 0.3533 0.035 Uiso 1 1 calc R
C33 C 0.1036(7) 0.22081(19) 0.2264(6) 0.0312(13) Uani 1 1 d .
H33 H 0.0816 0.2379 0.2815 0.037 Uiso 1 1 calc R
C34 C 0.0536(6) 0.23006(16) 0.1053(6) 0.0263(13) Uani 1 1 d .
H34 H 0.0011 0.2536 0.0776 0.032 Uiso 1 1 calc R
C35 C 0.0824(6) 0.20350(16) 0.0235(5) 0.0237(12) Uani 1 1 d .
H35 H 0.0470 0.2092 -0.0600 0.028 Uiso 1 1 calc R
C36 C 0.1632(6) 0.16871(16) 0.0652(5) 0.0203(11) Uani 1 1 d .
H36 H 0.1805 0.1511 0.0094 0.024 Uiso 1 1 calc R
C41 C 0.4922(6) 0.39192(16) 0.6190(5) 0.0191(11) Uani 1 1 d .
C42 C 0.5257(6) 0.41497(15) 0.7282(5) 0.0198(11) Uani 1 1 d .
C43 C 0.6077(8) 0.44999(17) 0.7126(6) 0.0329(14) Uani 1 1 d .
H43 H 0.6435 0.4703 0.7691 0.039 Uiso 1 1 calc R
C44 C 0.6232(8) 0.44759(19) 0.5962(6) 0.0407(17) Uani 1 1 d .
H44 H 0.6716 0.4663 0.5623 0.049 Uiso 1 1 calc R
C45 C 0.5532(7) 0.41199(18) 0.5381(5) 0.0288(13) Uani 1 1 d .
H45 H 0.5485 0.4034 0.4606 0.035 Uiso 1 1 calc R
C46 C 0.1537(9) 0.4444(3) 0.5418(9) 0.068(3) Uani 1 1 d .
H46 H 0.0961 0.4238 0.5586 0.082 Uiso 1 1 calc R
C47 C 0.2186(9) 0.4763(2) 0.6189(7) 0.0499(19) Uani 1 1 d .
H47 H 0.2132 0.4800 0.6970 0.060 Uiso 1 1 calc R
C48 C 0.2920(10) 0.5014(2) 0.5611(7) 0.052(2) Uani 1 1 d .
H48 H 0.3414 0.5250 0.5928 0.063 Uiso 1 1 calc R
C49 C 0.2796(12) 0.4853(3) 0.4463(7) 0.072(3) Uani 1 1 d .
H49 H 0.3202 0.4958 0.3890 0.087 Uiso 1 1 calc R
C50 C 0.1911(11) 0.4491(3) 0.4353(8) 0.079(4) Uani 1 1 d .
H50 H 0.1639 0.4320 0.3687 0.094 Uiso 1 1 calc R
C51 C 0.4779(6) 0.42749(16) 1.0514(5) 0.0240(12) Uani 1 1 d .
H51 H 0.4466 0.4053 1.0924 0.029 Uiso 1 1 calc R
C52 C 0.6497(6) 0.42225(16) 1.0628(5) 0.0226(11) Uani 1 1 d .
H52 H 0.6875 0.4466 1.0367 0.027 Uiso 1 1 calc R
C53 C 0.7460(7) 0.41382(19) 1.1947(5) 0.0335(14) Uani 1 1 d .
H53A H 0.8550 0.4100 1.2028 0.040 Uiso 1 1 calc R
H53B H 0.7084 0.3902 1.2233 0.040 Uiso 1 1 calc R
C54 C 0.7278(8) 0.4501(2) 1.2690(6) 0.0444(17) Uani 1 1 d .
H54A H 0.7792 0.4447 1.3555 0.053 Uiso 1 1 calc R
H54B H 0.7812 0.4723 1.2477 0.053 Uiso 1 1 calc R
C55 C 0.5611(9) 0.4618(2) 1.2492(6) 0.0429(17) Uani 1 1 d .
H55A H 0.5608 0.4870 1.2893 0.051 Uiso 1 1 calc R
H55B H 0.5144 0.4424 1.2878 0.051 Uiso 1 1 calc R
C56 C 0.4613(8) 0.46543(18) 1.1151(6) 0.0324(14) Uani 1 1 d .
H56A H 0.3527 0.4696 1.1075 0.039 Uiso 1 1 calc R
H56B H 0.4960 0.4877 1.0780 0.039 Uiso 1 1 calc R
C57 C 0.2229(7) 0.42429(19) 0.8821(6) 0.0322(14) Uani 1 1 d .
H57A H 0.1914 0.4051 0.9301 0.048 Uiso 1 1 calc R
H57B H 0.1792 0.4175 0.7968 0.048 Uiso 1 1 calc R
H57C H 0.1862 0.4499 0.8953 0.048 Uiso 1 1 calc R
C58 C 0.7915(7) 0.3790(2) 0.9603(6) 0.0347(15) Uani 1 1 d .
H58A H 0.8503 0.4021 0.9548 0.052 Uiso 1 1 calc R
H58B H 0.7705 0.3636 0.8870 0.052 Uiso 1 1 calc R
H58C H 0.8507 0.3635 1.0298 0.052 Uiso 1 1 calc R
C61 C 0.4820(6) 0.28445(14) 0.6571(5) 0.0137(10) Uani 1 1 d .
C62 C 0.5857(6) 0.27750(16) 0.7749(5) 0.0216(11) Uani 1 1 d .
H62 H 0.6115 0.2980 0.8318 0.026 Uiso 1 1 calc R
C63 C 0.6503(7) 0.24061(19) 0.8078(6) 0.0309(14) Uani 1 1 d .
H63 H 0.7200 0.2362 0.8865 0.037 Uiso 1 1 calc R
C64 C 0.6106(7) 0.21020(16) 0.7229(6) 0.0274(13) Uani 1 1 d .
H64 H 0.6516 0.1851 0.7455 0.033 Uiso 1 1 calc R
C65 C 0.5130(7) 0.21671(17) 0.6076(6) 0.0304(13) Uani 1 1 d .
H65 H 0.4898 0.1963 0.5506 0.037 Uiso 1 1 calc R
C66 C 0.4472(6) 0.25359(16) 0.5738(5) 0.0222(12) Uani 1 1 d .
H66 H 0.3790 0.2577 0.4945 0.027 Uiso 1 1 calc R
C71 C 0.1167(6) 0.33604(15) 0.5770(5) 0.0201(11) Uani 1 1 d .
C72 C 0.0662(7) 0.32960(17) 0.6760(5) 0.0271(12) Uani 1 1 d .
H72 H 0.1382 0.3291 0.7551 0.033 Uiso 1 1 calc R
C73 C -0.0925(7) 0.32388(19) 0.6571(6) 0.0347(14) Uani 1 1 d .
H73 H -0.1265 0.3197 0.7236 0.042 Uiso 1 1 calc R
C74 C -0.1972(7) 0.32440(18) 0.5411(6) 0.0305(13) Uani 1 1 d .
H74 H -0.3030 0.3207 0.5288 0.037 Uiso 1 1 calc R
C75 C -0.1487(6) 0.33030(17) 0.4409(6) 0.0315(14) Uani 1 1 d .
H75 H -0.2209 0.3305 0.3618 0.038 Uiso 1 1 calc R
C76 C 0.0097(6) 0.33588(17) 0.4607(5) 0.0243(11) Uani 1 1 d .
H76 H 0.0436 0.3396 0.3940 0.029 Uiso 1 1 calc R
N1L N 0.7252(8) 0.2885(2) 0.1161(6) 0.0506(16) Uani 1 1 d .
C1L C 0.5970(9) 0.2832(2) 0.0697(7) 0.0390(16) Uani 1 1 d .
C2L C 0.4324(8) 0.2752(2) 0.0078(7) 0.0478(18) Uani 1 1 d .
H2L1 H 0.4214 0.2538 -0.0490 0.072 Uiso 1 1 calc R
H2L2 H 0.3824 0.2984 -0.0357 0.072 Uiso 1 1 calc R
H2L3 H 0.3843 0.2681 0.0673 0.072 Uiso 1 1 calc R

loop_
_atom_site_aniso_label
_atom_site_aniso_U_11
_atom_site_aniso_U_22
_atom_site_aniso_U_33
_atom_site_aniso_U_23
_atom_site_aniso_U_13
_atom_site_aniso_U_12
Sn1 0.01678(16) 0.01415(17) 0.01697(17) -0.00249(14) 0.00615(12) 0.00022(13)
Sn2 0.01507(15) 0.01280(16) 0.01677(16) 0.00008(14) 0.00552(12) 0.00046(13)
P1 0.0177(6) 0.0152(7) 0.0169(7) -0.0007(5) 0.0039(5) -0.0003(5)
P2 0.0212(7) 0.0144(6) 0.0161(7) 0.0005(5) 0.0039(5) 0.0034(5)
O1 0.0181(18) 0.0194(19) 0.0216(19) -0.0028(15) 0.0044(15) 0.0009(15)
O2 0.0222(18) 0.0176(18) 0.0154(18) 0.0010(14) 0.0072(14) 0.0001(15)
N1 0.024(2) 0.017(2) 0.019(2) 0.0022(18) 0.0003(18) -0.0003(18)
N2 0.024(2) 0.010(2) 0.021(2) 0.0005(18) 0.0047(19) -0.0043(17)
N3 0.035(3) 0.015(2) 0.022(2) 0.0000(19) 0.008(2) 0.0058(19)
N4 0.021(2) 0.022(2) 0.019(2) -0.0024(19) 0.0019(18) 0.0024(19)
S100 0.0262(7) 0.0190(7) 0.0217(7) -0.0047(5) 0.0078(6) -0.0041(5)
O11 0.031(2) 0.034(2) 0.029(2) -0.0183(19) 0.0092(18) -0.0105(18)
O12 0.089(4) 0.054(3) 0.034(3) 0.010(2) 0.024(3) -0.021(3)
O13 0.039(3) 0.025(2) 0.070(4) -0.015(2) 0.007(2) 0.009(2)
C100 0.043(4) 0.046(4) 0.043(4) -0.023(3) 0.020(3) -0.012(3)
F11 0.100(4) 0.078(4) 0.090(4) -0.029(3) 0.065(3) -0.057(3)
F12 0.029(2) 0.111(4) 0.082(4) -0.040(3) 0.002(2) 0.015(2)
F13 0.046(2) 0.090(4) 0.056(3) -0.050(3) 0.019(2) -0.031(2)
S200 0.0195(6) 0.0279(7) 0.0157(6) 0.0006(5) 0.0052(5) 0.0026(5)
O21 0.0189(17) 0.033(2) 0.0179(18) -0.0023(17) 0.0042(14) 0.0017(16)
O22 0.026(2) 0.046(3) 0.031(2) 0.0029(19) 0.0110(18) -0.0088(18)
O23 0.049(3) 0.029(2) 0.030(2) 0.0015(18) 0.012(2) 0.015(2)
C200 0.032(3) 0.022(3) 0.023(3) -0.002(2) 0.009(2) 0.002(2)
F21 0.0230(17) 0.049(2) 0.043(2) -0.0028(18) -0.0001(15) -0.0011(16)
F22 0.051(2) 0.026(2) 0.045(2) 0.0013(17) 0.0071(18) 0.0138(16)
F23 0.055(2) 0.058(2) 0.0190(17) 0.0051(19) 0.0066(15) 0.009(2)
Fe1 0.0167(3) 0.0231(4) 0.0184(4) 0.0018(3) 0.0062(3) 0.0005(3)
Fe2 0.0530(5) 0.0112(4) 0.0212(4) 0.0009(3) 0.0010(4) 0.0032(4)
C1 0.019(2) 0.015(2) 0.019(3) 0.002(2) 0.012(2) 0.005(2)
C2 0.021(2) 0.016(3) 0.016(2) -0.002(2) 0.0076(19) 0.007(2)
C3 0.021(3) 0.026(3) 0.021(3) 0.002(2) 0.004(2) 0.005(2)
C4 0.029(3) 0.025(3) 0.028(3) 0.001(2) 0.014(2) 0.010(2)
C5 0.029(3) 0.016(3) 0.020(3) -0.002(2) 0.012(2) 0.004(2)
C6 0.036(3) 0.019(3) 0.033(3) 0.008(2) 0.012(3) 0.002(2)
C7 0.039(4) 0.031(4) 0.035(4) 0.014(3) 0.005(3) -0.013(3)
C8 0.024(3) 0.052(4) 0.040(4) 0.019(3) 0.016(3) -0.002(3)
C9 0.038(3) 0.047(4) 0.022(3) 0.008(3) 0.014(2) 0.010(3)
C10 0.021(3) 0.037(4) 0.020(3) 0.011(2) 0.005(2) 0.001(2)
C11 0.024(3) 0.011(2) 0.019(3) 0.003(2) 0.006(2) 0.000(2)
C12 0.015(2) 0.012(2) 0.017(3) -0.0019(19) 0.0035(19) -0.0017(19)
C13 0.026(3) 0.020(3) 0.020(3) 0.004(2) 0.007(2) 0.003(2)
C14 0.021(3) 0.028(3) 0.021(3) -0.003(2) 0.001(2) -0.002(2)
C15 0.018(3) 0.023(3) 0.025(3) -0.003(2) 0.006(2) -0.005(2)
C16 0.023(3) 0.019(3) 0.022(3) 0.002(2) 0.006(2) 0.000(2)
C17 0.035(3) 0.021(3) 0.024(3) 0.006(3) -0.006(3) 0.002(3)
C18 0.031(3) 0.015(3) 0.030(3) 0.006(2) 0.001(2) -0.003(2)
C21 0.021(3) 0.016(3) 0.032(3) 0.002(2) 0.017(2) 0.004(2)
C22 0.049(4) 0.029(3) 0.028(3) 0.002(3) 0.019(3) 0.000(3)
C23 0.068(5) 0.030(4) 0.037(4) 0.004(3) 0.030(4) 0.008(3)
C24 0.040(4) 0.039(4) 0.052(4) 0.016(3) 0.033(3) 0.016(3)
C25 0.029(3) 0.019(3) 0.068(5) 0.016(3) 0.023(3) 0.007(2)
C26 0.014(3) 0.034(3) 0.033(3) 0.008(3) 0.004(2) -0.001(2)
C31 0.014(2) 0.018(3) 0.025(3) -0.005(2) 0.007(2) -0.002(2)
C32 0.036(3) 0.033(3) 0.017(3) -0.001(2) 0.008(2) 0.006(3)
C33 0.030(3) 0.032(3) 0.031(3) -0.009(3) 0.009(3) 0.007(3)
C34 0.021(3) 0.014(3) 0.038(4) -0.001(2) 0.003(2) 0.003(2)
C35 0.023(3) 0.022(3) 0.026(3) 0.002(2) 0.008(2) -0.001(2)
C36 0.019(2) 0.025(3) 0.017(3) -0.002(2) 0.006(2) 0.000(2)
C41 0.021(3) 0.015(2) 0.019(3) -0.003(2) 0.004(2) -0.001(2)
C42 0.028(3) 0.013(3) 0.017(3) 0.003(2) 0.006(2) -0.001(2)
C43 0.048(4) 0.016(3) 0.031(3) -0.004(3) 0.009(3) -0.012(3)
C44 0.064(4) 0.027(3) 0.032(4) 0.000(3) 0.017(3) -0.027(3)
C45 0.033(3) 0.030(3) 0.023(3) 0.003(2) 0.009(2) -0.009(3)
C46 0.051(5) 0.043(5) 0.080(7) 0.000(4) -0.018(4) 0.028(4)
C47 0.057(5) 0.030(4) 0.050(5) 0.006(3) 0.001(4) 0.009(3)
C48 0.086(6) 0.020(4) 0.036(4) 0.003(3) 0.001(4) 0.015(4)
C49 0.131(8) 0.050(5) 0.030(4) 0.019(4) 0.019(5) 0.048(5)
C50 0.093(7) 0.046(5) 0.050(5) -0.024(4) -0.038(5) 0.044(5)
C51 0.033(3) 0.018(3) 0.022(3) 0.002(2) 0.010(2) 0.000(2)
C52 0.032(3) 0.018(3) 0.017(3) -0.002(2) 0.007(2) 0.000(2)
C53 0.038(3) 0.038(4) 0.020(3) 0.001(3) 0.003(3) -0.006(3)
C54 0.060(4) 0.046(4) 0.026(3) -0.018(3) 0.013(3) -0.016(3)
C55 0.066(5) 0.039(4) 0.027(3) -0.011(3) 0.021(3) -0.011(3)
C56 0.049(4) 0.024(3) 0.031(3) -0.003(3) 0.021(3) -0.001(3)
C57 0.028(3) 0.031(3) 0.038(4) -0.003(3) 0.011(3) 0.010(3)
C58 0.026(3) 0.037(4) 0.033(3) -0.003(3) -0.001(3) 0.010(3)
C61 0.016(2) 0.011(2) 0.020(3) 0.001(2) 0.013(2) 0.0020(19)
C62 0.030(3) 0.016(3) 0.021(3) 0.000(2) 0.011(2) -0.001(2)
C63 0.028(3) 0.036(4) 0.026(3) 0.009(3) 0.005(2) 0.008(3)
C64 0.033(3) 0.018(3) 0.037(4) 0.011(2) 0.019(3) 0.009(2)
C65 0.039(3) 0.019(3) 0.041(4) -0.007(3) 0.023(3) 0.001(3)
C66 0.020(3) 0.025(3) 0.024(3) -0.003(2) 0.009(2) -0.001(2)
C71 0.019(2) 0.013(3) 0.032(3) -0.001(2) 0.014(2) 0.004(2)
C72 0.029(3) 0.027(3) 0.028(3) -0.001(2) 0.013(2) -0.002(2)
C73 0.029(3) 0.040(4) 0.042(4) -0.003(3) 0.021(3) -0.008(3)
C74 0.022(3) 0.033(3) 0.040(4) 0.002(3) 0.015(3) -0.003(2)
C75 0.018(3) 0.031(3) 0.039(3) 0.004(3) 0.001(2) 0.004(2)
C76 0.026(3) 0.024(3) 0.023(3) 0.004(2) 0.008(2) -0.001(2)
N1L 0.050(4) 0.054(4) 0.051(4) 0.010(3) 0.021(3) 0.006(3)
C1L 0.051(5) 0.039(4) 0.035(4) 0.004(3) 0.025(3) 0.005(3)
C2L 0.058(5) 0.055(5) 0.042(4) 0.005(4) 0.032(4) 0.013(4)

loop_
_atom_type_symbol
_atom_type_description
_atom_type_scat_dispersion_real
_atom_type_scat_dispersion_imag
_atom_type_scat_source
C C 0.0033 0.0016 'International Tables Vol C Tables 4.2.6.8 and 6.1.1.4'
H H 0.0000 0.0000 'International Tables Vol C Tables 4.2.6.8 and 6.1.1.4'
F F 0.0171 0.0103 'International Tables Vol C Tables 4.2.6.8 and 6.1.1.4'
Fe Fe 0.3463 0.8444 'International Tables Vol C Tables 4.2.6.8 and 6.1.1.4'
N N 0.0061 0.0033 'International Tables Vol C Tables 4.2.6.8 and 6.1.1.4'
O O 0.0106 0.0060 'International Tables Vol C Tables 4.2.6.8 and 6.1.1.4'
P P 0.1023 0.0942 'International Tables Vol C Tables 4.2.6.8 and 6.1.1.4'
S S 0.1246 0.1234 'International Tables Vol C Tables 4.2.6.8 and 6.1.1.4'
Sn Sn -0.6537 1.4246 'International Tables Vol C Tables 4.2.6.8 and 6.1.1.4'

loop_
_geom_angle_atom_site_label_1
_geom_angle_atom_site_label_2
_geom_angle_atom_site_label_3
_geom_angle
C31 Sn1 C21 114.85(19)
C31 Sn1 C1 126.18(19)
C21 Sn1 C1 118.27(19)
C31 Sn1 O1 88.11(17)
C21 Sn1 O1 91.90(18)
C1 Sn1 O1 82.18(17)
C31 Sn1 O11 91.18(18)
C21 Sn1 O11 92.55(19)
C1 Sn1 O11 94.57(17)
O1 Sn1 O11 175.37(15)
C41 Sn2 C71 126.3(2)
C41 Sn2 C61 119.63(18)
C71 Sn2 C61 114.02(19)
C41 Sn2 O2 81.25(17)
C71 Sn2 O2 91.84(17)
C61 Sn2 O2 94.67(17)
C41 Sn2 O21 89.92(18)
C71 Sn2 O21 89.68(16)
C61 Sn2 O21 93.70(17)
O2 Sn2 O21 170.04(14)
O1 P1 N1 117.2(2)
O1 P1 N2 113.9(2)
N1 P1 N2 96.6(2)
O1 P1 C2 103.1(2)
N1 P1 C2 114.4(2)
N2 P1 C2 112.1(2)
O2 P2 N4 114.6(2)
O2 P2 N3 116.1(2)
N4 P2 N3 96.7(2)
O2 P2 C42 103.2(2)
N4 P2 C42 111.7(3)
N3 P2 C42 115.0(2)
P1 O1 Sn1 120.0(2)
P2 O2 Sn2 119.8(2)
C17 N1 C11 117.0(4)
C17 N1 P1 121.4(4)
C11 N1 P1 109.4(3)
C18 N2 C12 118.4(4)
C18 N2 P1 120.6(4)
C12 N2 P1 108.0(3)
C57 N3 C51 116.0(5)
C57 N3 P2 121.3(4)
C51 N3 P2 109.5(4)
C58 N4 C52 117.8(4)
C58 N4 P2 120.7(4)
C52 N4 P2 109.7(3)
O12 S100 O13 117.7(4)
O12 S100 O11 114.8(3)
O13 S100 O11 112.3(3)
O12 S100 C100 105.2(4)
O13 S100 C100 102.3(3)
O11 S100 C100 102.1(3)
S100 O11 Sn1 140.1(2)
F11 C100 F13 110.9(6)
F11 C100 F12 107.6(6)
F13 C100 F12 106.9(6)
F11 C100 S100 112.2(5)
F13 C100 S100 110.0(5)
F12 C100 S100 109.0(5)
O23 S200 O22 118.1(3)
O23 S200 O21 113.1(3)
O22 S200 O21 114.1(2)
O23 S200 C200 105.3(3)
O22 S200 C200 102.8(3)
O21 S200 C200 100.7(2)
S200 O21 Sn2 154.9(2)
F23 C200 F22 107.8(5)
F23 C200 F21 107.8(5)
F22 C200 F21 108.3(5)
F23 C200 S200 110.9(4)
F22 C200 S200 111.3(4)
F21 C200 S200 110.6(4)
C2 Fe1 C8 139.0(2)
C2 Fe1 C1 41.8(2)
C8 Fe1 C1 177.5(3)
C2 Fe1 C10 142.8(2)
C8 Fe1 C10 68.0(2)
C1 Fe1 C10 112.6(2)
C2 Fe1 C3 40.8(2)
C8 Fe1 C3 110.0(2)
C1 Fe1 C3 69.2(2)
C10 Fe1 C3 176.0(2)
C2 Fe1 C7 114.2(3)
C8 Fe1 C7 40.3(3)
C1 Fe1 C7 142.2(3)
C10 Fe1 C7 67.5(2)
C3 Fe1 C7 113.5(2)
C2 Fe1 C9 175.9(2)
C8 Fe1 C9 40.6(3)
C1 Fe1 C9 138.4(2)
C10 Fe1 C9 40.9(2)
C3 Fe1 C9 135.4(2)
C7 Fe1 C9 68.1(3)
C2 Fe1 C6 115.3(2)
C8 Fe1 C6 68.1(3)
C1 Fe1 C6 114.1(2)
C10 Fe1 C6 40.5(2)
C3 Fe1 C6 142.6(2)
C7 Fe1 C6 40.1(3)
C9 Fe1 C6 68.7(3)
C2 Fe1 C5 69.1(2)
C8 Fe1 C5 136.9(3)
C1 Fe1 C5 40.6(2)
C10 Fe1 C5 110.3(2)
C3 Fe1 C5 68.6(2)
C7 Fe1 C5 176.7(3)
C9 Fe1 C5 108.6(3)
C6 Fe1 C5 139.6(2)
C2 Fe1 C4 68.5(2)
C8 Fe1 C4 109.4(3)
C1 Fe1 C4 68.4(2)
C10 Fe1 C4 136.2(2)
C3 Fe1 C4 40.6(2)
C7 Fe1 C4 139.5(2)
C9 Fe1 C4 107.5(2)
C6 Fe1 C4 176.1(2)
C5 Fe1 C4 40.4(2)
C50 Fe2 C42 147.1(4)
C50 Fe2 C49 41.7(4)
C42 Fe2 C49 171.0(3)
C50 Fe2 C47 67.3(4)
C42 Fe2 C47 111.7(3)
C49 Fe2 C47 67.7(3)
C50 Fe2 C41 115.5(3)
C42 Fe2 C41 41.1(2)
C49 Fe2 C41 145.3(3)
C47 Fe2 C41 136.5(3)
C50 Fe2 C43 170.8(4)
C42 Fe2 C43 41.5(2)
C49 Fe2 C43 130.0(4)
C47 Fe2 C43 115.4(3)
C41 Fe2 C43 69.2(2)
C50 Fe2 C48 68.0(3)
C42 Fe2 C48 133.7(3)
C49 Fe2 C48 40.3(3)
C47 Fe2 C48 39.6(3)
C41 Fe2 C48 174.3(3)
C43 Fe2 C48 108.0(3)
C50 Fe2 C44 132.7(4)
C42 Fe2 C44 68.3(2)
C49 Fe2 C44 106.7(4)
C47 Fe2 C44 144.7(3)
C41 Fe2 C44 68.1(2)
C43 Fe2 C44 40.1(3)
C48 Fe2 C44 113.2(3)
C50 Fe2 C46 39.9(4)
C42 Fe2 C46 117.3(3)
C49 Fe2 C46 68.4(4)
C47 Fe2 C46 40.0(3)
C41 Fe2 C46 112.2(3)
C43 Fe2 C46 147.4(4)
C48 Fe2 C46 67.2(3)
C44 Fe2 C46 172.4(4)
C50 Fe2 C45 109.6(3)
C42 Fe2 C45 68.4(2)
C49 Fe2 C45 113.2(3)
C47 Fe2 C45 174.8(3)
C41 Fe2 C45 40.3(2)
C43 Fe2 C45 68.4(2)
C48 Fe2 C45 144.1(3)
C44 Fe2 C45 40.5(2)
C46 Fe2 C45 135.0(3)
C5 C1 C2 107.1(4)
C5 C1 Fe1 70.0(3)
C2 C1 Fe1 68.3(3)
C5 C1 Sn1 138.6(4)
C2 C1 Sn1 114.3(3)
Fe1 C1 Sn1 124.8(2)
C3 C2 C1 108.1(4)
C3 C2 P1 131.3(4)
C1 C2 P1 119.7(3)
C3 C2 Fe1 70.5(3)
C1 C2 Fe1 69.9(3)
P1 C2 Fe1 133.1(3)
C2 C3 C4 107.9(5)
C2 C3 Fe1 68.7(3)
C4 C3 Fe1 70.3(3)
C2 C3 H3 126.0
C4 C3 H3 126.0
Fe1 C3 H3 126.6
C5 C4 C3 108.4(5)
C5 C4 Fe1 69.4(3)
C3 C4 Fe1 69.1(3)
C5 C4 H4 125.8
C3 C4 H4 125.8
Fe1 C4 H4 127.3
C4 C5 C1 108.5(5)
C4 C5 Fe1 70.1(3)
C1 C5 Fe1 69.4(3)
C4 C5 H5 125.8
C1 C5 H5 125.8
Fe1 C5 H5 126.3
C7 C6 C10 107.4(6)
C7 C6 Fe1 69.9(3)
C10 C6 Fe1 69.7(3)
C7 C6 H6 126.3
C10 C6 H6 126.3
Fe1 C6 H6 125.7
C6 C7 C8 108.9(6)
C6 C7 Fe1 70.0(3)
C8 C7 Fe1 69.5(4)
C6 C7 H7 125.6
C8 C7 H7 125.6
Fe1 C7 H7 126.5
C7 C8 C9 108.6(5)
C7 C8 Fe1 70.2(4)
C9 C8 Fe1 70.1(3)
C7 C8 H8 125.7
C9 C8 H8 125.7
Fe1 C8 H8 125.5
C8 C9 C10 106.6(6)
C8 C9 Fe1 69.3(4)
C10 C9 Fe1 69.5(3)
C8 C9 H9 126.7
C10 C9 H9 126.7
Fe1 C9 H9 126.1
C6 C10 C9 108.6(5)
C6 C10 Fe1 69.8(3)
C9 C10 Fe1 69.6(3)
C6 C10 H10 125.7
C9 C10 H10 125.7
Fe1 C10 H10 126.4
N1 C11 C16 116.7(4)
N1 C11 C12 103.3(4)
C16 C11 C12 111.2(4)
N1 C11 H11 108.5
C16 C11 H11 108.5
C12 C11 H11 108.5
N2 C12 C13 115.9(4)
N2 C12 C11 103.2(4)
C13 C12 C11 110.0(4)
N2 C12 H12 109.2
C13 C12 H12 109.2
C11 C12 H12 109.2
C12 C13 C14 107.9(4)
C12 C13 H13A 110.1
C14 C13 H13A 110.1
C12 C13 H13B 110.1
C14 C13 H13B 110.1
H13A C13 H13B 108.4
C13 C14 C15 111.9(4)
C13 C14 H14A 109.2
C15 C14 H14A 109.2
C13 C14 H14B 109.2
C15 C14 H14B 109.2
H14A C14 H14B 107.9
C16 C15 C14 111.3(4)
C16 C15 H15A 109.4
C14 C15 H15A 109.4
C16 C15 H15B 109.4
C14 C15 H15B 109.4
H15A C15 H15B 108.0
C11 C16 C15 106.7(4)
C11 C16 H16A 110.4
C15 C16 H16A 110.4
C11 C16 H16B 110.4
C15 C16 H16B 110.4
H16A C16 H16B 108.6
N1 C17 H17A 109.5
N1 C17 H17B 109.5
H17A C17 H17B 109.5
N1 C17 H17C 109.5
H17A C17 H17C 109.5
H17B C17 H17C 109.5
N2 C18 H18A 109.5
N2 C18 H18B 109.5
H18A C18 H18B 109.5
N2 C18 H18C 109.5
H18A C18 H18C 109.5
H18B C18 H18C 109.5
C22 C21 C26 118.1(5)
C22 C21 Sn1 119.6(4)
C26 C21 Sn1 122.3(4)
C23 C22 C21 121.2(6)
C23 C22 H22 119.4
C21 C22 H22 119.4
C24 C23 C22 120.6(7)
C24 C23 H23 119.7
C22 C23 H23 119.7
C23 C24 C25 119.6(6)
C23 C24 H24 120.2
C25 C24 H24 120.2
C24 C25 C26 120.7(6)
C24 C25 H25 119.6
C26 C25 H25 119.6
C21 C26 C25 119.7(6)
C21 C26 H26 120.1
C25 C26 H26 120.1
C36 C31 C32 118.1(5)
C36 C31 Sn1 125.0(4)
C32 C31 Sn1 116.9(4)
C33 C32 C31 120.6(5)
C33 C32 H32 119.7
C31 C32 H32 119.7
C34 C33 C32 121.4(6)
C34 C33 H33 119.3
C32 C33 H33 119.3
C33 C34 C35 118.6(5)
C33 C34 H34 120.7
C35 C34 H34 120.7
C36 C35 C34 120.6(5)
C36 C35 H35 119.7
C34 C35 H35 119.7
C31 C36 C35 120.6(5)
C31 C36 H36 119.7
C35 C36 H36 119.7
C45 C41 C42 108.0(5)
C45 C41 Fe2 70.6(3)
C42 C41 Fe2 69.1(3)
C45 C41 Sn2 136.1(4)
C42 C41 Sn2 115.8(4)
Fe2 C41 Sn2 123.1(2)
C41 C42 C43 107.7(5)
C41 C42 P2 119.1(4)
C43 C42 P2 132.6(4)
C41 C42 Fe2 69.8(3)
C43 C42 Fe2 69.7(3)
P2 C42 Fe2 131.8(3)
C44 C43 C42 107.1(5)
C44 C43 Fe2 70.2(4)
C42 C43 Fe2 68.8(3)
C44 C43 H43 126.5
C42 C43 H43 126.5
Fe2 C43 H43 126.1
C43 C44 C45 109.3(5)
C43 C44 Fe2 69.7(4)
C45 C44 Fe2 70.2(4)
C43 C44 H44 125.3
C45 C44 H44 125.3
Fe2 C44 H44 126.3
C41 C45 C44 107.8(5)
C41 C45 Fe2 69.1(3)
C44 C45 Fe2 69.3(4)
C41 C45 H45 126.1
C44 C45 H45 126.1
Fe2 C45 H45 127.1
C50 C46 C47 107.6(9)
C50 C46 Fe2 69.1(5)
C47 C46 Fe2 69.3(5)
C50 C46 H46 126.2
C47 C46 H46 126.2
Fe2 C46 H46 127.0
C48 C47 C46 109.4(8)
C48 C47 Fe2 70.7(5)
C46 C47 Fe2 70.7(5)
C48 C47 H47 125.3
C46 C47 H47 125.3
Fe2 C47 H47 124.9
C47 C48 C49 108.7(8)
C47 C48 Fe2 69.7(4)
C49 C48 Fe2 69.4(4)
C47 C48 H48 125.6
C49 C48 H48 125.6
Fe2 C48 H48 126.8
C48 C49 C50 106.1(8)
C48 C49 Fe2 70.4(4)
C50 C49 Fe2 68.9(4)
C48 C49 H49 126.9
C50 C49 H49 126.9
Fe2 C49 H49 125.4
C46 C50 C49 108.1(7)
C46 C50 Fe2 71.0(4)
C49 C50 Fe2 69.4(4)
C46 C50 H50 125.9
C49 C50 H50 125.9
Fe2 C50 H50 125.3
N3 C51 C56 117.1(5)
N3 C51 C52 104.4(4)
C56 C51 C52 108.7(5)
N3 C51 H51 108.8
C56 C51 H51 108.8
C52 C51 H51 108.8
N4 C52 C53 116.1(5)
N4 C52 C51 103.5(4)
C53 C52 C51 109.7(5)
N4 C52 H52 109.1
C53 C52 H52 109.1
C51 C52 H52 109.1
C52 C53 C54 106.2(5)
C52 C53 H53A 110.5
C54 C53 H53A 110.5
C52 C53 H53B 110.5
C54 C53 H53B 110.5
H53A C53 H53B 108.7
C55 C54 C53 114.6(5)
C55 C54 H54A 108.6
C53 C54 H54A 108.6
C55 C54 H54B 108.6
C53 C54 H54B 108.6
H54A C54 H54B 107.6
C54 C55 C56 113.7(6)
C54 C55 H55A 108.8
C56 C55 H55A 108.8
C54 C55 H55B 108.8
C56 C55 H55B 108.8
H55A C55 H55B 107.7
C51 C56 C55 107.9(5)
C51 C56 H56A 110.1
C55 C56 H56A 110.1
C51 C56 H56B 110.1
C55 C56 H56B 110.1
H56A C56 H56B 108.4
N3 C57 H57A 109.5
N3 C57 H57B 109.5
H57A C57 H57B 109.5
N3 C57 H57C 109.5
H57A C57 H57C 109.5
H57B C57 H57C 109.5
N4 C58 H58A 109.5
N4 C58 H58B 109.5
H58A C58 H58B 109.5
N4 C58 H58C 109.5
H58A C58 H58C 109.5
H58B C58 H58C 109.5
C66 C61 C62 118.4(5)
C66 C61 Sn2 121.2(4)
C62 C61 Sn2 120.1(4)
C63 C62 C61 120.6(5)
C63 C62 H62 119.7
C61 C62 H62 119.7
C62 C63 C64 119.4(5)
C62 C63 H63 120.3
C64 C63 H63 120.3
C65 C64 C63 120.6(5)
C65 C64 H64 119.7
C63 C64 H64 119.7
C64 C65 C66 120.4(6)
C64 C65 H65 119.8
C66 C65 H65 119.8
C65 C66 C61 120.6(5)
C65 C66 H66 119.7
C61 C66 H66 119.7
C76 C71 C72 119.3(5)
C76 C71 Sn2 123.0(4)
C72 C71 Sn2 117.4(4)
C71 C72 C73 120.1(5)
C71 C72 H72 119.9
C73 C72 H72 119.9
C74 C73 C72 119.7(6)
C74 C73 H73 120.2
C72 C73 H73 120.2
C73 C74 C75 121.1(5)
C73 C74 H74 119.5
C75 C74 H74 119.5
C74 C75 C76 118.8(5)
C74 C75 H75 120.6
C76 C75 H75 120.6
C71 C76 C75 121.0(5)
C71 C76 H76 119.5
C75 C76 H76 119.5
N1L C1L C2L 178.1(8)
C1L C2L H2L1 109.5
C1L C2L H2L2 109.5
H2L1 C2L H2L2 109.5
C1L C2L H2L3 109.5
H2L1 C2L H2L3 109.5
H2L2 C2L H2L3 109.5

loop_
_geom_bond_atom_site_label_1
_geom_bond_atom_site_label_2
_geom_bond_distance
Sn1 C31 2.116(5)
Sn1 C21 2.118(5)
Sn1 C1 2.119(5)
Sn1 O1 2.204(3)
Sn1 O11 2.305(4)
Sn2 C41 2.108(5)
Sn2 C71 2.133(5)
Sn2 C61 2.138(5)
Sn2 O2 2.207(4)
Sn2 O21 2.270(3)
P1 O1 1.506(4)
P1 N1 1.638(4)
P1 N2 1.644(4)
P1 C2 1.765(5)
P2 O2 1.512(4)
P2 N4 1.640(4)
P2 N3 1.640(5)
P2 C42 1.756(5)
N1 C17 1.480(7)
N1 C11 1.491(7)
N2 C18 1.466(6)
N2 C12 1.480(6)
N3 C57 1.449(8)
N3 C51 1.478(7)
N4 C58 1.449(7)
N4 C52 1.465(7)
S100 O12 1.411(5)
S100 O13 1.414(4)
S100 O11 1.464(4)
S100 C100 1.810(7)
C100 F11 1.281(9)
C100 F13 1.317(7)
C100 F12 1.358(9)
S200 O23 1.423(4)
S200 O22 1.426(4)
S200 O21 1.454(4)
S200 C200 1.826(6)
C200 F23 1.320(6)
C200 F22 1.321(7)
C200 F21 1.328(6)
Fe1 C2 2.019(5)
Fe1 C8 2.035(6)
Fe1 C1 2.042(5)
Fe1 C10 2.044(5)
Fe1 C3 2.044(5)
Fe1 C7 2.045(6)
Fe1 C9 2.046(6)
Fe1 C6 2.046(6)
Fe1 C5 2.050(5)
Fe1 C4 2.059(6)
Fe2 C50 2.029(7)
Fe2 C42 2.029(5)
Fe2 C49 2.035(7)
Fe2 C47 2.034(8)
Fe2 C41 2.040(5)
Fe2 C43 2.041(6)
Fe2 C48 2.047(7)
Fe2 C44 2.048(7)
Fe2 C46 2.054(9)
Fe2 C45 2.060(6)
C1 C5 1.420(7)
C1 C2 1.448(7)
C2 C3 1.417(7)
C3 C4 1.424(8)
C3 H3 0.9300
C4 C5 1.420(8)
C4 H4 0.9300
C5 H5 0.9300
C6 C7 1.403(9)
C6 C10 1.415(9)
C6 H6 0.9300
C7 C8 1.405(10)
C7 H7 0.9300
C8 C9 1.416(9)
C8 H8 0.9300
C9 C10 1.429(8)
C9 H9 0.9300
C10 H10 0.9300
C11 C16 1.503(7)
C11 C12 1.513(7)
C11 H11 0.9800
C12 C13 1.513(7)
C12 H12 0.9800
C13 C14 1.529(7)
C13 H13A 0.9700
C13 H13B 0.9700
C14 C15 1.545(8)
C14 H14A 0.9700
C14 H14B 0.9700
C15 C16 1.541(8)
C15 H15A 0.9700
C15 H15B 0.9700
C16 H16A 0.9700
C16 H16B 0.9700
C17 H17A 0.9600
C17 H17B 0.9600
C17 H17C 0.9600
C18 H18A 0.9600
C18 H18B 0.9600
C18 H18C 0.9600
C21 C22 1.393(8)
C21 C26 1.398(8)
C22 C23 1.385(9)
C22 H22 0.9300
C23 C24 1.362(10)
C23 H23 0.9300
C24 C25 1.378(10)
C24 H24 0.9300
C25 C26 1.402(9)
C25 H25 0.9300
C26 H26 0.9300
C31 C36 1.382(8)
C31 C32 1.394(8)
C32 C33 1.384(8)
C32 H32 0.9300
C33 C34 1.357(9)
C33 H33 0.9300
C34 C35 1.392(8)
C34 H34 0.9300
C35 C36 1.386(8)
C35 H35 0.9300
C36 H36 0.9300
C41 C45 1.411(8)
C41 C42 1.428(7)
C42 C43 1.443(8)
C43 C44 1.403(9)
C43 H43 0.9300
C44 C45 1.422(8)
C44 H44 0.9300
C45 H45 0.9300
C46 C50 1.393(14)
C46 C47 1.398(11)
C46 H46 0.9300
C47 C48 1.383(11)
C47 H47 0.9300
C48 C49 1.405(11)
C48 H48 0.9300
C49 C50 1.447(14)
C49 H49 0.9300
C50 H50 0.9300
C51 C56 1.513(8)
C51 C52 1.529(8)
C51 H51 0.9800
C52 C53 1.510(8)
C52 H52 0.9800
C53 C54 1.541(9)
C53 H53A 0.9700
C53 H53B 0.9700
C54 C55 1.504(10)
C54 H54A 0.9700
C54 H54B 0.9700
C55 C56 1.518(9)
C55 H55A 0.9700
C55 H55B 0.9700
C56 H56A 0.9700
C56 H56B 0.9700
C57 H57A 0.9600
C57 H57B 0.9600
C57 H57C 0.9600
C58 H58A 0.9600
C58 H58B 0.9600
C58 H58C 0.9600
C61 C66 1.384(7)
C61 C62 1.392(7)
C62 C63 1.378(8)
C62 H62 0.9300
C63 C64 1.385(9)
C63 H63 0.9300
C64 C65 1.350(9)
C64 H64 0.9300
C65 C66 1.383(8)
C65 H65 0.9300
C66 H66 0.9300
C71 C76 1.371(7)
C71 C72 1.386(7)
C72 C73 1.395(8)
C72 H72 0.9300
C73 C74 1.361(9)
C73 H73 0.9300
C74 C75 1.385(9)
C74 H74 0.9300
C75 C76 1.390(7)
C75 H75 0.9300
C76 H76 0.9300
N1L C1L 1.121(9)
C1L C2L 1.449(10)
C2L H2L1 0.9600
C2L H2L2 0.9600
C2L H2L3 0.9600

loop_
_geom_torsion_atom_site_label_1
_geom_torsion_atom_site_label_2
_geom_torsion_atom_site_label_3
_geom_torsion_atom_site_label_4
_geom_torsion
N1 P1 O1 Sn1 131.5(2)
N2 P1 O1 Sn1 -116.8(2)
C2 P1 O1 Sn1 4.9(3)
C31 Sn1 O1 P1 -127.7(3)
C21 Sn1 O1 P1 117.5(3)
C1 Sn1 O1 P1 -0.8(2)
O11 Sn1 O1 P1 -46.5(19)
N4 P2 O2 Sn2 -123.2(2)
N3 P2 O2 Sn2 125.2(2)
C42 P2 O2 Sn2 -1.5(3)
C41 Sn2 O2 P2 5.1(2)
C71 Sn2 O2 P2 -121.3(3)
C61 Sn2 O2 P2 124.4(2)
O21 Sn2 O2 P2 -22.7(9)
O1 P1 N1 C17 -28.6(5)
N2 P1 N1 C17 -149.8(5)
C2 P1 N1 C17 92.3(5)
O1 P1 N1 C11 112.6(4)
N2 P1 N1 C11 -8.6(4)
C2 P1 N1 C11 -126.5(3)
O1 P1 N2 C18 76.6(5)
N1 P1 N2 C18 -159.8(5)
C2 P1 N2 C18 -40.0(5)
O1 P1 N2 C12 -142.8(3)
N1 P1 N2 C12 -19.2(4)
C2 P1 N2 C12 100.5(4)
O2 P2 N3 C57 -27.8(5)
N4 P2 N3 C57 -149.4(5)
C42 P2 N3 C57 92.9(5)
O2 P2 N3 C51 111.7(4)
N4 P2 N3 C51 -9.9(4)
C42 P2 N3 C51 -127.6(4)
O2 P2 N4 C58 79.0(5)
N3 P2 N4 C58 -158.2(5)
C42 P2 N4 C58 -37.9(5)
O2 P2 N4 C52 -138.9(4)
N3 P2 N4 C52 -16.1(4)
C42 P2 N4 C52 104.2(4)
O12 S100 O11 Sn1 -66.8(5)
O13 S100 O11 Sn1 71.2(5)
C100 S100 O11 Sn1 -180.0(4)
C31 Sn1 O11 S100 104.8(4)
C21 Sn1 O11 S100 -140.3(4)
C1 Sn1 O11 S100 -21.6(5)
O1 Sn1 O11 S100 24(2)
O12 S100 C100 F11 -175.1(5)
O13 S100 C100 F11 61.4(6)
O11 S100 C100 F11 -55.0(6)
O12 S100 C100 F13 60.9(6)
O13 S100 C100 F13 -62.6(6)
O11 S100 C100 F13 -178.9(5)
O12 S100 C100 F12 -56.1(6)
O13 S100 C100 F12 -179.6(5)
O11 S100 C100 F12 64.1(5)
O23 S200 O21 Sn2 83.1(6)
O22 S200 O21 Sn2 -55.7(7)
C200 S200 O21 Sn2 -165.0(6)
C41 Sn2 O21 S200 64.1(6)
C71 Sn2 O21 S200 -169.7(6)
C61 Sn2 O21 S200 -55.6(6)
O2 Sn2 O21 S200 91.5(9)
O23 S200 C200 F23 -58.7(5)
O22 S200 C200 F23 65.6(5)
O21 S200 C200 F23 -176.4(4)
O23 S200 C200 F22 -178.7(4)
O22 S200 C200 F22 -54.5(4)
O21 S200 C200 F22 63.5(4)
O23 S200 C200 F21 60.8(4)
O22 S200 C200 F21 -174.9(4)
O21 S200 C200 F21 -56.9(4)
C2 Fe1 C1 C5 -118.8(4)
C8 Fe1 C1 C5 -9(6)
C10 Fe1 C1 C5 95.2(3)
C3 Fe1 C1 C5 -81.0(3)
C7 Fe1 C1 C5 177.2(4)
C9 Fe1 C1 C5 55.0(5)
C6 Fe1 C1 C5 139.5(3)
C4 Fe1 C1 C5 -37.3(3)
C8 Fe1 C1 C2 110(5)
C10 Fe1 C1 C2 -145.9(3)
C3 Fe1 C1 C2 37.8(3)
C7 Fe1 C1 C2 -64.0(5)
C9 Fe1 C1 C2 173.8(3)
C6 Fe1 C1 C2 -101.7(3)
C5 Fe1 C1 C2 118.8(4)
C4 Fe1 C1 C2 81.5(3)
C2 Fe1 C1 Sn1 105.2(4)
C8 Fe1 C1 Sn1 -145(5)
C10 Fe1 C1 Sn1 -40.8(4)
C3 Fe1 C1 Sn1 143.0(4)
C7 Fe1 C1 Sn1 41.2(5)
C9 Fe1 C1 Sn1 -81.0(4)
C6 Fe1 C1 Sn1 3.5(4)
C5 Fe1 C1 Sn1 -136.0(5)
C4 Fe1 C1 Sn1 -173.3(4)
C31 Sn1 C1 C5 -101.6(6)
C21 Sn1 C1 C5 88.6(6)
O1 Sn1 C1 C5 176.5(6)
O11 Sn1 C1 C5 -6.8(6)
C31 Sn1 C1 C2 77.0(4)
C21 Sn1 C1 C2 -92.8(4)
O1 Sn1 C1 C2 -4.9(3)
O11 Sn1 C1 C2 171.8(4)
C31 Sn1 C1 Fe1 -2.6(4)
C21 Sn1 C1 Fe1 -172.4(3)
O1 Sn1 C1 Fe1 -84.4(3)
O11 Sn1 C1 Fe1 92.2(3)
C5 C1 C2 C3 -1.0(6)
Fe1 C1 C2 C3 -60.5(4)
Sn1 C1 C2 C3 180.0(3)
C5 C1 C2 P1 -171.5(4)
Fe1 C1 C2 P1 129.0(4)
Sn1 C1 C2 P1 9.5(5)
C5 C1 C2 Fe1 59.4(4)
Sn1 C1 C2 Fe1 -119.6(3)
O1 P1 C2 C3 -177.2(5)
N1 P1 C2 C3 54.4(6)
N2 P1 C2 C3 -54.2(6)
O1 P1 C2 C1 -9.3(5)
N1 P1 C2 C1 -137.6(4)
N2 P1 C2 C1 113.7(4)
O1 P1 C2 Fe1 80.4(4)
N1 P1 C2 Fe1 -48.0(4)
N2 P1 C2 Fe1 -156.7(3)
C8 Fe1 C2 C3 -57.8(5)
C1 Fe1 C2 C3 118.7(4)
C10 Fe1 C2 C3 177.4(4)
C7 Fe1 C2 C3 -98.5(4)
C9 Fe1 C2 C3 24(4)
C6 Fe1 C2 C3 -142.8(3)
C5 Fe1 C2 C3 81.1(3)
C4 Fe1 C2 C3 37.5(3)
C8 Fe1 C2 C1 -176.5(4)
C10 Fe1 C2 C1 58.7(5)
C3 Fe1 C2 C1 -118.7(4)
C7 Fe1 C2 C1 142.8(3)
C9 Fe1 C2 C1 -94(3)
C6 Fe1 C2 C1 98.5(3)
C5 Fe1 C2 C1 -37.6(3)
C4 Fe1 C2 C1 -81.1(3)
C8 Fe1 C2 P1 71.1(5)
C1 Fe1 C2 P1 -112.4(5)
C10 Fe1 C2 P1 -53.7(6)
C3 Fe1 C2 P1 128.9(5)
C7 Fe1 C2 P1 30.4(4)
C9 Fe1 C2 P1 153(3)
C6 Fe1 C2 P1 -13.9(5)
C5 Fe1 C2 P1 -150.0(4)
C4 Fe1 C2 P1 166.5(4)
C1 C2 C3 C4 0.6(6)
P1 C2 C3 C4 169.5(4)
Fe1 C2 C3 C4 -59.6(4)
C1 C2 C3 Fe1 60.1(3)
P1 C2 C3 Fe1 -130.9(5)
C8 Fe1 C3 C2 143.8(4)
C1 Fe1 C3 C2 -38.7(3)
C10 Fe1 C3 C2 -157(3)
C7 Fe1 C3 C2 100.4(4)
C9 Fe1 C3 C2 -177.6(4)
C6 Fe1 C3 C2 64.0(5)
C5 Fe1 C3 C2 -82.4(3)
C4 Fe1 C3 C2 -119.4(5)
C2 Fe1 C3 C4 119.4(5)
C8 Fe1 C3 C4 -96.8(4)
C1 Fe1 C3 C4 80.7(3)
C10 Fe1 C3 C4 -37(4)
C7 Fe1 C3 C4 -140.2(4)
C9 Fe1 C3 C4 -58.2(5)
C6 Fe1 C3 C4 -176.6(4)
C5 Fe1 C3 C4 37.0(3)
C2 C3 C4 C5 0.1(6)
Fe1 C3 C4 C5 -58.4(4)
C2 C3 C4 Fe1 58.5(4)
C2 Fe1 C4 C5 82.6(3)
C8 Fe1 C4 C5 -141.3(3)
C1 Fe1 C4 C5 37.5(3)
C10 Fe1 C4 C5 -63.2(4)
C3 Fe1 C4 C5 120.3(5)
C7 Fe1 C4 C5 -174.9(4)
C9 Fe1 C4 C5 -98.4(3)
C6 Fe1 C4 C5 -92(4)
C2 Fe1 C4 C3 -37.7(3)
C8 Fe1 C4 C3 98.4(4)
C1 Fe1 C4 C3 -82.8(3)
C10 Fe1 C4 C3 176.5(3)
C7 Fe1 C4 C3 64.8(5)
C9 Fe1 C4 C3 141.3(3)
C6 Fe1 C4 C3 147(3)
C5 Fe1 C4 C3 -120.3(5)
C3 C4 C5 C1 -0.8(6)
Fe1 C4 C5 C1 -59.0(4)
C3 C4 C5 Fe1 58.2(4)
C2 C1 C5 C4 1.1(6)
Fe1 C1 C5 C4 59.5(4)
Sn1 C1 C5 C4 179.7(4)
C2 C1 C5 Fe1 -58.4(3)
Sn1 C1 C5 Fe1 120.3(5)
C2 Fe1 C5 C4 -81.0(3)
C8 Fe1 C5 C4 59.7(5)
C1 Fe1 C5 C4 -119.7(5)
C10 Fe1 C5 C4 138.8(3)
C3 Fe1 C5 C4 -37.1(3)
C7 Fe1 C5 C4 92(4)
C9 Fe1 C5 C4 95.3(4)
C6 Fe1 C5 C4 174.1(4)
C2 Fe1 C5 C1 38.7(3)
C8 Fe1 C5 C1 179.4(3)
C10 Fe1 C5 C1 -101.5(3)
C3 Fe1 C5 C1 82.6(3)
C7 Fe1 C5 C1 -149(4)
C9 Fe1 C5 C1 -145.0(3)
C6 Fe1 C5 C1 -66.2(5)
C4 Fe1 C5 C1 119.7(5)
C2 Fe1 C6 C7 98.2(4)
C8 Fe1 C6 C7 -37.0(4)
C1 Fe1 C6 C7 144.4(4)
C10 Fe1 C6 C7 -118.4(5)
C3 Fe1 C6 C7 57.6(6)
C9 Fe1 C6 C7 -80.9(4)
C5 Fe1 C6 C7 -174.9(4)
C4 Fe1 C6 C7 -87(4)
C2 Fe1 C6 C10 -143.5(3)
C8 Fe1 C6 C10 81.4(4)
C1 Fe1 C6 C10 -97.3(4)
C3 Fe1 C6 C10 176.0(4)
C7 Fe1 C6 C10 118.4(5)
C9 Fe1 C6 C10 37.5(3)
C5 Fe1 C6 C10 -56.5(5)
C4 Fe1 C6 C10 31(4)
C10 C6 C7 C8 -1.1(7)
Fe1 C6 C7 C8 58.8(4)
C10 C6 C7 Fe1 -59.8(4)
C2 Fe1 C7 C6 -101.2(4)
C8 Fe1 C7 C6 120.2(6)
C1 Fe1 C7 C6 -60.2(5)
C10 Fe1 C7 C6 38.2(4)
C3 Fe1 C7 C6 -146.0(4)
C9 Fe1 C7 C6 82.5(4)
C5 Fe1 C7 C6 86(4)
C4 Fe1 C7 C6 174.1(4)
C2 Fe1 C7 C8 138.6(4)
C1 Fe1 C7 C8 179.6(4)
C10 Fe1 C7 C8 -82.1(4)
C3 Fe1 C7 C8 93.8(4)
C9 Fe1 C7 C8 -37.7(4)
C6 Fe1 C7 C8 -120.2(6)
C5 Fe1 C7 C8 -34(4)
C4 Fe1 C7 C8 53.8(5)
C6 C7 C8 C9 0.8(7)
Fe1 C7 C8 C9 59.9(4)
C6 C7 C8 Fe1 -59.1(4)
C2 Fe1 C8 C7 -67.0(5)
C1 Fe1 C8 C7 -174(5)
C10 Fe1 C8 C7 80.7(4)
C3 Fe1 C8 C7 -103.0(4)
C9 Fe1 C8 C7 119.3(5)
C6 Fe1 C8 C7 36.9(4)
C5 Fe1 C8 C7 177.3(4)
C4 Fe1 C8 C7 -146.3(4)
C2 Fe1 C8 C9 173.7(4)
C1 Fe1 C8 C9 67(6)
C10 Fe1 C8 C9 -38.6(4)
C3 Fe1 C8 C9 137.7(4)
C7 Fe1 C8 C9 -119.3(5)
C6 Fe1 C8 C9 -82.4(4)
C5 Fe1 C8 C9 58.0(5)
C4 Fe1 C8 C9 94.4(4)
C7 C8 C9 C10 -0.2(7)
Fe1 C8 C9 C10 59.8(4)
C7 C8 C9 Fe1 -60.0(4)
C2 Fe1 C9 C8 -87(3)
C1 Fe1 C9 C8 -176.6(4)
C10 Fe1 C9 C8 117.9(6)
C3 Fe1 C9 C8 -64.3(5)
C7 Fe1 C9 C8 37.4(4)
C6 Fe1 C9 C8 80.7(4)
C5 Fe1 C9 C8 -142.4(4)
C4 Fe1 C9 C8 -99.7(4)
C2 Fe1 C9 C10 155(3)
C8 Fe1 C9 C10 -117.9(6)
C1 Fe1 C9 C10 65.6(5)
C3 Fe1 C9 C10 177.9(4)
C7 Fe1 C9 C10 -80.4(4)
C6 Fe1 C9 C10 -37.2(4)
C5 Fe1 C9 C10 99.8(4)
C4 Fe1 C9 C10 142.4(4)
C7 C6 C10 C9 1.0(7)
Fe1 C6 C10 C9 -59.0(4)
C7 C6 C10 Fe1 60.0(4)
C8 C9 C10 C6 -0.5(7)
Fe1 C9 C10 C6 59.1(4)
C8 C9 C10 Fe1 -59.6(4)
C2 Fe1 C10 C6 62.9(5)
C8 Fe1 C10 C6 -81.5(4)
C1 Fe1 C10 C6 101.0(4)
C3 Fe1 C10 C6 -142(3)
C7 Fe1 C10 C6 -37.8(4)
C9 Fe1 C10 C6 -119.9(5)
C5 Fe1 C10 C6 144.8(3)
C4 Fe1 C10 C6 -177.1(4)
C2 Fe1 C10 C9 -177.2(4)
C8 Fe1 C10 C9 38.4(4)
C1 Fe1 C10 C9 -139.1(4)
C3 Fe1 C10 C9 -22(4)
C7 Fe1 C10 C9 82.1(4)
C6 Fe1 C10 C9 119.9(5)
C5 Fe1 C10 C9 -95.3(4)
C4 Fe1 C10 C9 -57.2(5)
C17 N1 C11 C16 -62.1(6)
P1 N1 C11 C16 154.8(4)
C17 N1 C11 C12 175.6(5)
P1 N1 C11 C12 32.6(5)
C18 N2 C12 C13 -58.1(6)
P1 N2 C12 C13 160.3(4)
C18 N2 C12 C11 -178.4(5)
P1 N2 C12 C11 40.0(4)
N1 C11 C12 N2 -44.5(5)
C16 C11 C12 N2 -170.4(4)
N1 C11 C12 C13 -168.8(4)
C16 C11 C12 C13 65.3(6)
N2 C12 C13 C14 -176.0(4)
C11 C12 C13 C14 -59.5(5)
C12 C13 C14 C15 55.6(6)
C13 C14 C15 C16 -55.8(6)
N1 C11 C16 C15 -179.6(4)
C12 C11 C16 C15 -61.5(6)
C14 C15 C16 C11 56.4(6)
C31 Sn1 C21 C22 -78.0(5)
C1 Sn1 C21 C22 92.9(5)
O1 Sn1 C21 C22 10.8(4)
O11 Sn1 C21 C22 -170.5(4)
C31 Sn1 C21 C26 99.3(4)
C1 Sn1 C21 C26 -89.8(5)
O1 Sn1 C21 C26 -171.9(4)
O11 Sn1 C21 C26 6.8(4)
C26 C21 C22 C23 -1.3(9)
Sn1 C21 C22 C23 176.1(5)
C21 C22 C23 C24 1.5(10)
C22 C23 C24 C25 -0.7(10)
C23 C24 C25 C26 -0.4(9)
C22 C21 C26 C25 0.3(8)
Sn1 C21 C26 C25 -177.1(4)
C24 C25 C26 C21 0.6(8)
C21 Sn1 C31 C36 -137.6(4)
C1 Sn1 C31 C36 52.2(5)
O1 Sn1 C31 C36 131.1(4)
O11 Sn1 C31 C36 -44.3(4)
C21 Sn1 C31 C32 43.4(5)
C1 Sn1 C31 C32 -126.7(4)
O1 Sn1 C31 C32 -47.8(4)
O11 Sn1 C31 C32 136.7(4)
C36 C31 C32 C33 -0.6(8)
Sn1 C31 C32 C33 178.4(4)
C31 C32 C33 C34 -1.4(9)
C32 C33 C34 C35 2.4(9)
C33 C34 C35 C36 -1.3(8)
C32 C31 C36 C35 1.7(8)
Sn1 C31 C36 C35 -177.3(4)
C34 C35 C36 C31 -0.8(8)
C50 Fe2 C41 C45 90.7(5)
C42 Fe2 C41 C45 -119.1(4)
C49 Fe2 C41 C45 50.5(7)
C47 Fe2 C41 C45 173.9(4)
C43 Fe2 C41 C45 -80.7(4)
C48 Fe2 C41 C45 -142(3)
C44 Fe2 C41 C45 -37.5(3)
C46 Fe2 C41 C45 134.4(4)
C50 Fe2 C41 C42 -150.2(5)
C49 Fe2 C41 C42 169.6(6)
C47 Fe2 C41 C42 -67.0(5)
C43 Fe2 C41 C42 38.4(3)
C48 Fe2 C41 C42 -23(3)
C44 Fe2 C41 C42 81.6(3)
C46 Fe2 C41 C42 -106.5(4)
C45 Fe2 C41 C42 119.1(4)
C50 Fe2 C41 Sn2 -42.3(5)
C42 Fe2 C41 Sn2 107.9(4)
C49 Fe2 C41 Sn2 -82.5(7)
C47 Fe2 C41 Sn2 40.9(5)
C43 Fe2 C41 Sn2 146.3(4)
C48 Fe2 C41 Sn2 85(3)
C44 Fe2 C41 Sn2 -170.5(4)
C46 Fe2 C41 Sn2 1.3(5)
C45 Fe2 C41 Sn2 -133.1(5)
C71 Sn2 C41 C45 -99.2(6)
C61 Sn2 C41 C45 84.6(6)
O2 Sn2 C41 C45 175.0(6)
O21 Sn2 C41 C45 -9.6(6)
C71 Sn2 C41 C42 77.9(4)
C61 Sn2 C41 C42 -98.3(4)
O2 Sn2 C41 C42 -7.9(4)
O21 Sn2 C41 C42 167.5(4)
C71 Sn2 C41 Fe2 -3.0(4)
C61 Sn2 C41 Fe2 -179.2(2)
O2 Sn2 C41 Fe2 -88.8(3)
O21 Sn2 C41 Fe2 86.6(3)
C45 C41 C42 C43 0.5(6)
Fe2 C41 C42 C43 -59.6(4)
Sn2 C41 C42 C43 -177.4(4)
C45 C41 C42 P2 -172.4(4)
Fe2 C41 C42 P2 127.5(4)
Sn2 C41 C42 P2 9.8(6)
C45 C41 C42 Fe2 60.1(4)
Sn2 C41 C42 Fe2 -117.7(3)
O2 P2 C42 C41 -5.2(5)
N4 P2 C42 C41 118.4(4)
N3 P2 C42 C41 -132.7(4)
O2 P2 C42 C43 -176.0(6)
N4 P2 C42 C43 -52.4(6)
N3 P2 C42 C43 56.5(6)
O2 P2 C42 Fe2 83.0(4)
N4 P2 C42 Fe2 -153.4(3)
N3 P2 C42 Fe2 -44.5(5)
C50 Fe2 C42 C41 55.6(7)
C49 Fe2 C42 C41 -139.0(19)
C47 Fe2 C42 C41 137.0(4)
C43 Fe2 C42 C41 -118.8(5)
C48 Fe2 C42 C41 176.9(4)
C44 Fe2 C42 C41 -81.1(4)
C46 Fe2 C42 C41 93.2(4)
C45 Fe2 C42 C41 -37.4(3)
C50 Fe2 C42 C43 174.4(6)
C49 Fe2 C42 C43 -20(2)
C47 Fe2 C42 C43 -104.3(4)
C41 Fe2 C42 C43 118.8(5)
C48 Fe2 C42 C43 -64.3(5)
C44 Fe2 C42 C43 37.6(4)
C46 Fe2 C42 C43 -148.0(4)
C45 Fe2 C42 C43 81.4(4)
C50 Fe2 C42 P2 -56.0(8)
C49 Fe2 C42 P2 109(2)
C47 Fe2 C42 P2 25.4(5)
C41 Fe2 C42 P2 -111.6(5)
C43 Fe2 C42 P2 129.6(6)
C48 Fe2 C42 P2 65.3(6)
C44 Fe2 C42 P2 167.3(5)
C46 Fe2 C42 P2 -18.3(5)
C45 Fe2 C42 P2 -149.0(4)
C41 C42 C43 C44 -0.3(7)
P2 C42 C43 C44 171.2(5)
Fe2 C42 C43 C44 -60.0(5)
C41 C42 C43 Fe2 59.7(4)
P2 C42 C43 Fe2 -128.7(5)
C50 Fe2 C43 C44 -42(2)
C42 Fe2 C43 C44 118.3(5)
C49 Fe2 C43 C44 -65.7(5)
C47 Fe2 C43 C44 -147.0(4)
C41 Fe2 C43 C44 80.3(4)
C48 Fe2 C43 C44 -104.9(4)
C46 Fe2 C43 C44 179.4(5)
C45 Fe2 C43 C44 37.0(4)
C50 Fe2 C43 C42 -160.5(18)
C49 Fe2 C43 C42 175.9(4)
C47 Fe2 C43 C42 94.7(4)
C41 Fe2 C43 C42 -38.0(3)
C48 Fe2 C43 C42 136.7(4)
C44 Fe2 C43 C42 -118.3(5)
C46 Fe2 C43 C42 61.0(6)
C45 Fe2 C43 C42 -81.4(4)
C42 C43 C44 C45 0.0(8)
Fe2 C43 C44 C45 -59.2(5)
C42 C43 C44 Fe2 59.1(4)
C50 Fe2 C44 C43 171.6(4)
C42 Fe2 C44 C43 -38.9(4)
C49 Fe2 C44 C43 133.2(4)
C47 Fe2 C44 C43 58.4(6)
C41 Fe2 C44 C43 -83.3(4)
C48 Fe2 C44 C43 90.7(4)
C46 Fe2 C44 C43 -178(34)
C45 Fe2 C44 C43 -120.5(5)
C50 Fe2 C44 C45 -67.9(5)
C42 Fe2 C44 C45 81.7(4)
C49 Fe2 C44 C45 -106.3(4)
C47 Fe2 C44 C45 178.9(5)
C41 Fe2 C44 C45 37.2(3)
C43 Fe2 C44 C45 120.5(5)
C48 Fe2 C44 C45 -148.7(4)
C46 Fe2 C44 C45 -57(2)
C42 C41 C45 C44 -0.5(7)
Fe2 C41 C45 C44 58.6(5)
Sn2 C41 C45 C44 176.7(5)
C42 C41 C45 Fe2 -59.1(4)
Sn2 C41 C45 Fe2 118.1(5)
C43 C44 C45 C41 0.3(8)
Fe2 C44 C45 C41 -58.5(4)
C43 C44 C45 Fe2 58.9(5)
C50 Fe2 C45 C41 -106.6(5)
C42 Fe2 C45 C41 38.2(3)
C49 Fe2 C45 C41 -151.4(4)
C47 Fe2 C45 C41 -53(3)
C43 Fe2 C45 C41 83.0(3)
C48 Fe2 C45 C41 174.1(4)
C44 Fe2 C45 C41 119.7(5)
C46 Fe2 C45 C41 -69.3(6)
C50 Fe2 C45 C44 133.7(5)
C42 Fe2 C45 C44 -81.5(4)
C49 Fe2 C45 C44 88.9(5)
C47 Fe2 C45 C44 -173(3)
C41 Fe2 C45 C44 -119.7(5)
C43 Fe2 C45 C44 -36.7(4)
C48 Fe2 C45 C44 54.4(6)
C46 Fe2 C45 C44 171.0(5)
C42 Fe2 C46 C50 -148.8(5)
C49 Fe2 C46 C50 38.8(5)
C47 Fe2 C46 C50 119.3(8)
C41 Fe2 C46 C50 -103.6(5)
C43 Fe2 C46 C50 170.5(5)
C48 Fe2 C46 C50 82.5(5)
C44 Fe2 C46 C50 -13(3)
C45 Fe2 C46 C50 -62.9(7)
C50 Fe2 C46 C47 -119.3(8)
C42 Fe2 C46 C47 91.9(5)
C49 Fe2 C46 C47 -80.5(5)
C41 Fe2 C46 C47 137.0(5)
C43 Fe2 C46 C47 51.1(8)
C48 Fe2 C46 C47 -36.9(5)
C44 Fe2 C46 C47 -132(2)
C45 Fe2 C46 C47 177.8(4)
C50 C46 C47 C48 1.7(8)
Fe2 C46 C47 C48 60.4(5)
C50 C46 C47 Fe2 -58.7(5)
C50 Fe2 C47 C48 -82.4(6)
C42 Fe2 C47 C48 133.2(4)
C49 Fe2 C47 C48 -37.1(5)
C41 Fe2 C47 C48 173.8(4)
C43 Fe2 C47 C48 87.9(5)
C44 Fe2 C47 C48 50.5(7)
C46 Fe2 C47 C48 -119.7(7)
C45 Fe2 C47 C48 -137(3)
C50 Fe2 C47 C46 37.3(6)
C42 Fe2 C47 C46 -107.1(6)
C49 Fe2 C47 C46 82.6(6)
C41 Fe2 C47 C46 -66.4(7)
C43 Fe2 C47 C46 -152.4(5)
C48 Fe2 C47 C46 119.7(7)
C44 Fe2 C47 C46 170.2(6)
C45 Fe2 C47 C46 -18(3)
C46 C47 C48 C49 -1.8(9)
Fe2 C47 C48 C49 58.6(6)
C46 C47 C48 Fe2 -60.4(5)
C50 Fe2 C48 C47 80.5(6)
C42 Fe2 C48 C47 -69.4(6)
C49 Fe2 C48 C47 120.3(8)
C41 Fe2 C48 C47 -48(3)
C43 Fe2 C48 C47 -108.3(5)
C44 Fe2 C48 C47 -150.9(4)
C46 Fe2 C48 C47 37.3(5)
C45 Fe2 C48 C47 174.0(4)
C50 Fe2 C48 C49 -39.8(7)
C42 Fe2 C48 C49 170.3(6)
C47 Fe2 C48 C49 -120.3(8)
C41 Fe2 C48 C49 -169(3)
C43 Fe2 C48 C49 131.4(6)
C44 Fe2 C48 C49 88.7(6)
C46 Fe2 C48 C49 -83.1(7)
C45 Fe2 C48 C49 53.7(8)
C47 C48 C49 C50 1.2(9)
Fe2 C48 C49 C50 60.0(5)
C47 C48 C49 Fe2 -58.8(5)
C50 Fe2 C49 C48 117.0(8)
C42 Fe2 C49 C48 -51(2)
C47 Fe2 C49 C48 36.5(5)
C41 Fe2 C49 C48 178.1(5)
C43 Fe2 C49 C48 -68.5(7)
C44 Fe2 C49 C48 -106.4(6)
C46 Fe2 C49 C48 79.8(6)
C45 Fe2 C49 C48 -149.1(5)
C42 Fe2 C49 C50 -168.1(18)
C47 Fe2 C49 C50 -80.5(6)
C41 Fe2 C49 C50 61.1(9)
C43 Fe2 C49 C50 174.5(5)
C48 Fe2 C49 C50 -117.0(8)
C44 Fe2 C49 C50 136.6(6)
C46 Fe2 C49 C50 -37.2(5)
C45 Fe2 C49 C50 94.0(6)
C47 C46 C50 C49 -0.9(8)
Fe2 C46 C50 C49 -59.7(5)
C47 C46 C50 Fe2 58.8(5)
C48 C49 C50 C46 -0.2(9)
Fe2 C49 C50 C46 60.7(5)
C48 C49 C50 Fe2 -60.9(5)
C42 Fe2 C50 C46 57.8(7)
C49 Fe2 C50 C46 -118.8(7)
C47 Fe2 C50 C46 -37.4(5)
C41 Fe2 C50 C46 94.8(5)
C43 Fe2 C50 C46 -146.2(18)
C48 Fe2 C50 C46 -80.4(5)
C44 Fe2 C50 C46 177.8(5)
C45 Fe2 C50 C46 138.1(5)
C42 Fe2 C50 C49 176.6(5)
C47 Fe2 C50 C49 81.4(5)
C41 Fe2 C50 C49 -146.5(5)
C43 Fe2 C50 C49 -27(2)
C48 Fe2 C50 C49 38.4(5)
C44 Fe2 C50 C49 -63.5(6)
C46 Fe2 C50 C49 118.8(7)
C45 Fe2 C50 C49 -103.2(5)
C57 N3 C51 C56 -66.7(7)
P2 N3 C51 C56 151.5(4)
C57 N3 C51 C52 173.1(5)
P2 N3 C51 C52 31.2(5)
C58 N4 C52 C53 -61.0(7)
P2 N4 C52 C53 155.7(4)
C58 N4 C52 C51 178.8(5)
P2 N4 C52 C51 35.4(5)
N3 C51 C52 N4 -40.9(5)
C56 C51 C52 N4 -166.7(5)
N3 C51 C52 C53 -165.4(5)
C56 C51 C52 C53 68.9(6)
N4 C52 C53 C54 -178.0(5)
C51 C52 C53 C54 -61.2(6)
C52 C53 C54 C55 52.5(7)
C53 C54 C55 C56 -50.0(8)
N3 C51 C56 C55 -178.9(5)
C52 C51 C56 C55 -60.9(6)
C54 C55 C56 C51 52.4(7)
C41 Sn2 C61 C66 -121.8(4)
C71 Sn2 C61 C66 61.5(4)
O2 Sn2 C61 C66 155.6(4)
O21 Sn2 C61 C66 -29.8(4)
C41 Sn2 C61 C62 64.5(5)
C71 Sn2 C61 C62 -112.2(4)
O2 Sn2 C61 C62 -18.1(4)
O21 Sn2 C61 C62 156.5(4)
C66 C61 C62 C63 -0.8(8)
Sn2 C61 C62 C63 173.0(4)
C61 C62 C63 C64 -0.4(9)
C62 C63 C64 C65 1.8(9)
C63 C64 C65 C66 -2.1(9)
C64 C65 C66 C61 0.8(8)
C62 C61 C66 C65 0.6(8)
Sn2 C61 C66 C65 -173.2(4)
C41 Sn2 C71 C76 82.8(5)
C61 Sn2 C71 C76 -100.8(5)
O2 Sn2 C71 C76 163.3(5)
O21 Sn2 C71 C76 -6.8(5)
C41 Sn2 C71 C72 -103.6(4)
C61 Sn2 C71 C72 72.8(4)
O2 Sn2 C71 C72 -23.1(4)
O21 Sn2 C71 C72 166.7(4)
C76 C71 C72 C73 -1.4(8)
Sn2 C71 C72 C73 -175.2(4)
C71 C72 C73 C74 0.4(9)
C72 C73 C74 C75 0.4(10)
C73 C74 C75 C76 -0.2(9)
C72 C71 C76 C75 1.5(8)
Sn2 C71 C76 C75 175.0(4)
C74 C75 C76 C71 -0.8(9)
